data_7206354
loop_
_publ_author_name
'Roll, Mark F.'
'Mathur, Priyanka'
'Takahashi, Kunio'
'Kampf, Jeffrey W.'
'Laine, R. M.'

_publ_section_title
;
 [PhSiO1.5]8 promotes self-bromination to produce [o-BrPhSiO1.5]8:
 further bromination gives crystalline [2,5-Br2PhSiO1.5]8 with a
 density of 2.32 g cm&#x2212;3 and a calculated refractive index of 1.7
 or the tetraicosa bromo compound [Br3PhSiO1.5]8
;
_journal_issue 30
_journal_name_full 'Journal of Materials Chemistry'
_journal_page_first 11167
_journal_paper_doi 10.1039/c1jm11536g
_journal_volume 21
_journal_year 2011
_chemical_formula_moiety 'C48 H16 Br24 O12 Si8, 5(C6 H4 Cl2)'
_chemical_formula_sum 'C78 H36 Br24 Cl5 O12 Si8'
_chemical_formula_weight 3484.88
_chemical_name_systematic
;
?
;
_space_group_IT_number 2
_symmetry_cell_setting triclinic
_symmetry_space_group_name_Hall '-P 1'
_symmetry_space_group_name_H-M 'P -1'
_atom_sites_solution_hydrogens geom
_atom_sites_solution_primary direct
_atom_sites_solution_secondary difmap
_audit_creation_method SHELXL-97
_cell_angle_alpha 65.3990(10)
_cell_angle_beta 74.6160(10)
_cell_angle_gamma 82.1720(10)
_cell_formula_units_Z 2
_cell_length_a 15.5726(10)
_cell_length_b 20.4685(13)
_cell_length_c 20.6449(13)
_cell_measurement_reflns_used 9953
_cell_measurement_temperature 85(2)
_cell_measurement_theta_max 21.34
_cell_measurement_theta_min 2.19
_cell_volume 5766.3(6)
_computing_cell_refinement 'Bruker SMART'
_computing_data_collection 'Bruker SMART'
_computing_data_reduction 'Bruker SAINT'
_computing_molecular_graphics 'Bruker SHELXTL'
_computing_publication_material 'Bruker SHELXTL'
_computing_structure_refinement 'SHELXL-97 (Sheldrick, 2008)'
_computing_structure_solution 'SHELXS-97 (Sheldrick, 2008)'
_diffrn_ambient_temperature 85(2)
_diffrn_measured_fraction_theta_full 0.999
_diffrn_measured_fraction_theta_max 0.999
_diffrn_measurement_device_type 'CCD area detector'
_diffrn_measurement_method 'phi and omega scans'
_diffrn_radiation_monochromator graphite
_diffrn_radiation_source 'fine-focus sealed tube'
_diffrn_radiation_type MoK\a
_diffrn_radiation_wavelength 0.71073
_diffrn_reflns_av_R_equivalents 0.0540
_diffrn_reflns_av_sigmaI/netI 0.0294
_diffrn_reflns_limit_h_max 15
_diffrn_reflns_limit_h_min -15
_diffrn_reflns_limit_k_max 21
_diffrn_reflns_limit_k_min -20
_diffrn_reflns_limit_l_max 21
_diffrn_reflns_limit_l_min -21
_diffrn_reflns_number 136685
_diffrn_reflns_theta_full 21.40
_diffrn_reflns_theta_max 21.40
_diffrn_reflns_theta_min 1.09
_exptl_absorpt_coefficient_mu 8.573
_exptl_absorpt_correction_T_max 0.3799
_exptl_absorpt_correction_T_min 0.2789
_exptl_absorpt_correction_type multi-scan
_exptl_absorpt_process_details
;
Blessing, R. Acta Cryst. (1995) A51 33-38.
Sheldrick, G. SADABS (Version 2008/1) Bruker AXS area
detector absorption and other corrections, University of
Gottingen, Germany 2008.
;
_exptl_crystal_colour colorless
_exptl_crystal_density_diffrn 2.007
_exptl_crystal_density_method 'not measured'
_exptl_crystal_description plate
_exptl_crystal_F_000 3274
_exptl_crystal_size_max 0.20
_exptl_crystal_size_mid 0.15
_exptl_crystal_size_min 0.14
_refine_diff_density_max 2.258
_refine_diff_density_min -1.409
_refine_diff_density_rms 0.151
_refine_ls_extinction_method none
_refine_ls_goodness_of_fit_ref 1.089
_refine_ls_hydrogen_treatment constr
_refine_ls_matrix_type full
_refine_ls_number_parameters 967
_refine_ls_number_reflns 13049
_refine_ls_number_restraints 296
_refine_ls_restrained_S_all 1.092
_refine_ls_R_factor_all 0.0757
_refine_ls_R_factor_gt 0.0629
_refine_ls_shift/su_max 0.000
_refine_ls_shift/su_mean 0.000
_refine_ls_structure_factor_coef Fsqd
_refine_ls_weighting_details 'calc w=1/[\s^2^(Fo^2^)+(0.1299P)^2^+1.7082P] where P=(Fo^2^+2Fc^2^)/3'
_refine_ls_weighting_scheme calc
_refine_ls_wR_factor_gt 0.1935
_refine_ls_wR_factor_ref 0.2024
_reflns_number_gt 10155
_reflns_number_total 13049
_reflns_threshold_expression >2sigma(I)
_cod_data_source_file c1jm11536g.txt
_cod_data_source_block br3ops
_cod_depositor_comments
;
The following automatic conversions were performed:

'_symmetry_cell_setting' value 'Triclinic' changed to 'triclinic'
according to /home/saulius/struct/CIF-dictionaries/cif_core.dic
dictionary named 'cif_core.dic' version 2.4.1 from 2010-06-29.

Automatic conversion script
Id: cif_fix_values 1715 2011-07-08 13:25:40Z adriana 
;
_cod_original_sg_symbol_H-M P-1
_cod_database_code 7206354

loop_
_symmetry_equiv_pos_as_xyz
'x, y, z'
'-x, -y, -z'

loop_
_atom_site_label
_atom_site_type_symbol
_atom_site_fract_x
_atom_site_fract_y
_atom_site_fract_z
_atom_site_U_iso_or_equiv
_atom_site_adp_type
_atom_site_occupancy
_atom_site_symmetry_multiplicity
_atom_site_calc_flag
_atom_site_refinement_flags
_atom_site_disorder_assembly
_atom_site_disorder_group
Br1 Br 0.16160(7) 0.52261(7) -0.13168(7) 0.0604(3) Uani 1 1 d D . .
Br2 Br 0.07563(8) 0.35641(7) -0.03578(8) 0.0721(4) Uani 1 1 d D . .
Br3 Br 0.0250(3) 0.2957(3) 0.1393(3) 0.0695(14) Uani 0.25 1 d PD A 2
Br4 Br 0.03411(9) 0.39125(6) 0.22533(7) 0.0622(3) Uani 1 1 d D . .
Br5 Br -0.16023(15) 0.73918(15) 0.28784(17) 0.0728(7) Uani 0.75 1 d PD . .
Br6 Br -0.3684(6) 0.6836(7) 0.3681(5) 0.172(5) Uani 0.25 1 d PD . .
Br7 Br -0.4082(2) 0.5172(3) 0.41803(19) 0.0894(14) Uani 0.50 1 d PDU . .
Br8 Br -0.2609(4) 0.4165(3) 0.3404(3) 0.166(3) Uani 0.75 1 d PD B 1
Br9 Br -0.11910(9) 0.82562(7) -0.00555(10) 0.0827(5) Uani 1 1 d D . .
Br10 Br -0.2575(5) 0.9608(4) 0.0007(6) 0.126(3) Uani 0.25 1 d PD C 2
Br11 Br -0.20936(9) 1.07532(7) 0.04644(9) 0.0847(5) Uani 1 1 d D . .
Br12 Br -0.05048(10) 1.03378(7) 0.14305(8) 0.0805(4) Uani 1 1 d D C .
Br13 Br 0.33923(8) 0.63698(7) -0.08634(7) 0.0719(4) Uani 1 1 d DU . .
Br14 Br 0.1876(3) 0.76386(16) -0.32917(13) 0.1992(16) Uani 1 1 d DU . .
Br15 Br 0.0098(2) 0.83067(14) -0.22783(14) 0.1163(9) Uani 0.75 1 d PDU D 1
Br16 Br 0.42548(8) 0.86987(7) -0.03482(11) 0.1023(6) Uani 1 1 d D . .
Br17 Br 0.74340(9) 0.71328(10) -0.07306(11) 0.1062(6) Uani 1 1 d D . .
Br18 Br 0.63947(8) 0.55982(7) 0.04829(8) 0.0750(4) Uani 1 1 d D . .
Br19 Br 0.03727(8) 0.84003(8) 0.29322(8) 0.0757(4) Uani 1 1 d DU . .
Br20 Br 0.0700(4) 0.9843(4) 0.3058(4) 0.200(3) Uani 0.50 1 d PDU . .
Br21 Br 0.22947(12) 1.09063(11) 0.18419(14) 0.1295(8) Uani 1 1 d DU . .
Br22 Br 0.3789(3) 1.0309(3) 0.0657(4) 0.151(3) Uani 0.75 1 d PDU E 1
Br23 Br 0.25845(9) 0.60686(9) 0.41409(8) 0.0819(4) Uani 1 1 d D . .
Br24 Br 0.1522(6) 0.6025(6) 0.5744(4) 0.134(3) Uani 0.25 1 d PD F 2
Br25 Br -0.05187(11) 0.56084(9) 0.63832(8) 0.0887(5) Uani 1 1 d D . .
Br26 Br -0.17558(8) 0.58914(8) 0.51643(8) 0.0764(4) Uani 1 1 d D F .
Br27 Br 0.39103(9) 0.46631(7) 0.10620(7) 0.0738(4) Uani 1 1 d D . .
Br28 Br 0.54810(11) 0.31316(11) 0.34434(10) 0.1098(6) Uani 1 1 d D . .
Br29 Br 0.41578(9) 0.40412(9) 0.43805(8) 0.0862(5) Uani 1 1 d D . .
Si1 Si 0.11599(18) 0.56054(15) 0.12706(16) 0.0434(7) Uani 1 1 d . . .
Si2 Si 0.25654(18) 0.55879(15) 0.20410(16) 0.0437(7) Uani 1 1 d . . .
Si3 Si 0.12952(19) 0.63551(17) 0.29261(17) 0.0480(7) Uani 1 1 d . . .
Si4 Si 0.19032(18) 0.77994(16) 0.17616(18) 0.0492(8) Uani 1 1 d . . .
Si5 Si 0.31893(17) 0.71276(15) 0.08185(17) 0.0459(7) Uani 1 1 d . . .
Si6 Si 0.17529(18) 0.71639(15) 0.00569(16) 0.0455(7) Uani 1 1 d . . .
Si7 Si 0.03849(18) 0.78243(16) 0.09597(18) 0.0490(8) Uani 1 1 d . . .
Si8 Si -0.01837(18) 0.63512(16) 0.21148(17) 0.0446(7) Uani 1 1 d . . .
O1 O 0.1888(4) 0.5284(3) 0.1782(4) 0.0448(16) Uani 1 1 d . . .
O2 O 0.2027(4) 0.5791(4) 0.2740(4) 0.0467(17) Uani 1 1 d . . .
O3 O 0.1745(4) 0.7134(4) 0.2543(4) 0.0514(18) Uani 1 1 d . . .
O4 O 0.2810(4) 0.7650(4) 0.1246(4) 0.0550(19) Uani 1 1 d . . .
O5 O 0.2993(4) 0.6309(4) 0.1377(4) 0.0464(17) Uani 1 1 d . . .
O6 O 0.2674(4) 0.7342(4) 0.0178(4) 0.0523(18) Uani 1 1 d . . .
O7 O 0.0950(4) 0.7707(3) 0.0224(4) 0.0493(18) Uani 1 1 d . . .
O8 O 0.1075(4) 0.7860(3) 0.1404(4) 0.0474(17) Uani 1 1 d . . .
O9 O -0.0238(4) 0.7126(4) 0.1459(4) 0.0505(18) Uani 1 1 d . . .
O10 O 0.0455(4) 0.6394(4) 0.2590(4) 0.0456(17) Uani 1 1 d . . .
O11 O 0.0228(4) 0.5759(3) 0.1770(4) 0.0440(16) Uani 1 1 d . . .
O12 O 0.1498(4) 0.6349(3) 0.0611(4) 0.0445(16) Uani 1 1 d . . .
C1 C 0.1025(6) 0.4998(6) 0.0846(6) 0.045(3) Uani 1 1 d . . .
C2 C 0.1284(6) 0.5240(6) 0.0092(6) 0.048(3) Uani 1 1 d . . .
H2 H 0.1519 0.5707 -0.0180 0.058 Uiso 1 1 calc R . .
C3 C 0.1218(6) 0.4836(6) -0.0284(3) 0.051(3) Uani 1 1 d D . .
C4 C 0.0888(7) 0.4157(6) 0.0106(7) 0.052(3) Uani 1 1 d D A .
C5 C 0.0627(6) 0.3909(4) 0.0828(6) 0.053(3) Uani 1 1 d D . .
H5 H 0.0381 0.3445 0.1088 0.063 Uiso 0.75 1 calc PR A 1
C6 C 0.0700(6) 0.4303(5) 0.1219(3) 0.045(3) Uani 1 1 d D A .
C7 C -0.1306(6) 0.6050(6) 0.2699(6) 0.053(3) Uani 1 1 d D . .
C8 C -0.1912(7) 0.6466(4) 0.3025(7) 0.075(4) Uani 1 1 d D . .
H8 H -0.1748 0.6929 0.2943 0.091 Uiso 0.25 1 calc PR G 2
C9 C -0.2743(6) 0.6214(7) 0.3463(8) 0.112(6) Uani 1 1 d D . .
H9 H -0.3138 0.6489 0.3697 0.135 Uiso 0.75 1 calc PR H 1
C10 C -0.2975(6) 0.5547(8) 0.3548(8) 0.111(6) Uani 1 1 d DU B .
H10 H -0.3566 0.5390 0.3793 0.133 Uiso 0.50 1 calc PR I 2
C11 C -0.2357(9) 0.5097(5) 0.3279(8) 0.110(6) Uani 1 1 d DU . .
H11 H -0.2479 0.4609 0.3416 0.132 Uiso 0.25 1 calc PR B 2
C12 C -0.1555(8) 0.5400(7) 0.2801(6) 0.080(4) Uani 1 1 d D B .
H12 H -0.1175 0.5141 0.2542 0.096 Uiso 1 1 calc R . .
C13 C -0.0295(6) 0.8671(5) 0.0756(6) 0.050(3) Uani 1 1 d D . .
C14 C -0.0990(7) 0.8843(5) 0.0393(6) 0.061(3) Uani 1 1 d D C .
C15 C -0.1478(5) 0.9470(6) 0.0282(6) 0.065(3) Uani 1 1 d D . .
H15 H -0.1915 0.9590 0.0002 0.078 Uiso 0.75 1 calc PR C 1
C16 C -0.1342(6) 0.9927(4) 0.0571(7) 0.060(3) Uani 1 1 d D C .
C17 C -0.0701(7) 0.9753(5) 0.0978(6) 0.058(3) Uani 1 1 d D . .
C18 C -0.0170(7) 0.9131(5) 0.1052(6) 0.051(3) Uani 1 1 d D C .
H18 H 0.0286 0.9024 0.1311 0.061 Uiso 1 1 calc R . .
C19 C 0.1823(8) 0.7294(6) -0.0885(6) 0.063(3) Uani 1 1 d U . .
C20 C 0.2508(6) 0.6977(5) -0.1325(6) 0.065(3) Uani 1 1 d DU . .
C21 C 0.2498(10) 0.7075(8) -0.2017(8) 0.088(4) Uani 1 1 d U . .
H21 H 0.2949 0.6862 -0.2286 0.106 Uiso 1 1 calc R . .
C22 C 0.1830(13) 0.7485(9) -0.2313(5) 0.108(5) Uani 1 1 d DU D .
C23 C 0.1114(9) 0.7801(9) -0.1933(9) 0.111(5) Uani 1 1 d DU . .
H23 H 0.0627 0.8053 -0.2139 0.133 Uiso 0.25 1 calc PR D 2
C24 C 0.1175(9) 0.7717(7) -0.1231(7) 0.078(4) Uani 1 1 d U D .
H24 H 0.0747 0.7965 -0.0984 0.094 Uiso 1 1 calc R . .
C25 C 0.4403(6) 0.7173(6) 0.0418(6) 0.052(3) Uani 1 1 d . . .
C26 C 0.4855(6) 0.7788(4) -0.0079(7) 0.067(3) Uani 1 1 d D . .
C27 C 0.5761(7) 0.7783(7) -0.0425(9) 0.082(4) Uani 1 1 d . . .
H27 H 0.6055 0.8216 -0.0758 0.099 Uiso 1 1 calc R . .
C28 C 0.6210(4) 0.7120(7) -0.0261(7) 0.069(4) Uani 1 1 d D . .
C29 C 0.5787(7) 0.6501(4) 0.0229(7) 0.057(3) Uani 1 1 d D . .
C30 C 0.4916(7) 0.6523(6) 0.0558(6) 0.051(3) Uani 1 1 d . . .
H30 H 0.4636 0.6086 0.0897 0.061 Uiso 1 1 calc R . .
C31 C 0.1987(7) 0.8671(6) 0.1821(7) 0.064(3) Uani 1 1 d U . .
C32 C 0.1392(6) 0.8926(6) 0.2296(6) 0.069(3) Uani 1 1 d DU . .
C33 C 0.1477(7) 0.9620(7) 0.2295(6) 0.078(3) Uani 1 1 d DU . .
H33 H 0.1045 0.9800 0.2608 0.094 Uiso 0.50 1 calc PR J 2
C34 C 0.2178(9) 0.9996(5) 0.1844(11) 0.102(4) Uani 1 1 d DU E .
C35 C 0.2793(7) 0.9766(7) 0.1323(8) 0.103(5) Uani 1 1 d DU . .
H35 H 0.3251 1.0074 0.0968 0.123 Uiso 0.25 1 calc PR E 2
C36 C 0.2715(8) 0.9094(7) 0.1342(9) 0.089(4) Uani 1 1 d U E .
H36 H 0.3154 0.8918 0.1030 0.107 Uiso 1 1 calc R . .
C37 C 0.0857(7) 0.6101(6) 0.3921(6) 0.052(3) Uani 1 1 d . . .
C38 C 0.1328(4) 0.6005(7) 0.4438(6) 0.059(3) Uani 1 1 d D F .
C39 C 0.0931(8) 0.5878(7) 0.5128(7) 0.076(4) Uani 1 1 d D . .
H39 H 0.1284 0.5823 0.5460 0.091 Uiso 0.75 1 calc PR F 1
C40 C 0.0009(9) 0.5822(6) 0.5383(4) 0.070(4) Uani 1 1 d D F .
C41 C -0.0499(4) 0.5934(6) 0.4884(7) 0.058(3) Uani 1 1 d D . .
C42 C -0.0085(8) 0.6062(6) 0.4174(6) 0.055(3) Uani 1 1 d . F .
H42 H -0.0436 0.6127 0.3838 0.066 Uiso 1 1 calc R . .
C43 C 0.3432(6) 0.4897(6) 0.2382(6) 0.048(3) Uani 1 1 d . . .
C44 C 0.3971(8) 0.4517(6) 0.2018(4) 0.060(3) Uani 1 1 d D . .
C45 C 0.4591(9) 0.3996(8) 0.2325(8) 0.083(4) Uani 1 1 d . . .
H45 H 0.4956 0.3737 0.2058 0.100 Uiso 1 1 calc R . .
C46 C 0.4666(8) 0.3861(6) 0.3021(7) 0.084(4) Uani 1 1 d D . .
C47 C 0.4105(8) 0.4240(8) 0.3411(4) 0.074(4) Uani 1 1 d D . .
C48 C 0.3496(6) 0.4753(6) 0.3089(7) 0.054(3) Uani 1 1 d . . .
H48 H 0.3117 0.5008 0.3354 0.065 Uiso 1 1 calc R . .
C49 C 0.5245(8) 0.6846(8) 0.2051(8) 0.089(3) Uani 1 1 d DU K .
C50 C 0.5806(9) 0.6255(8) 0.2102(9) 0.103(4) Uani 1 1 d DU . .
H50A H 0.5574 0.5787 0.2375 0.123 Uiso 0.662(10) 1 calc PR K 1
C51 C 0.6704(9) 0.6329(9) 0.1762(9) 0.106(4) Uani 1 1 d DU K .
H51 H 0.7078 0.5917 0.1784 0.127 Uiso 1 1 calc R . .
C52 C 0.7046(10) 0.6999(10) 0.1396(11) 0.135(6) Uani 1 1 d DU . .
H52 H 0.7668 0.7049 0.1187 0.162 Uiso 1 1 calc R K .
C53 C 0.6497(9) 0.7612(9) 0.1323(12) 0.136(6) Uani 1 1 d DU K .
H53 H 0.6732 0.8080 0.1078 0.163 Uiso 1 1 calc R . .
C54 C 0.5593(8) 0.7508(9) 0.1625(10) 0.114(5) Uani 1 1 d DU . .
H54A H 0.5198 0.7916 0.1531 0.137 Uiso 0.338(10) 1 calc PR K 2
Cl1 Cl 0.4131(2) 0.6750(3) 0.2444(3) 0.1094(14) Uani 1 1 d U . .
Cl2 Cl 0.4967(5) 0.8301(4) 0.1372(5) 0.132(3) Uani 0.662(10) 1 d PU K 1
Cl2A Cl 0.5610(9) 0.5418(8) 0.2385(8) 0.119(5) Uani 0.338(10) 1 d PU K 2

loop_
_atom_site_aniso_label
_atom_site_aniso_U_11
_atom_site_aniso_U_22
_atom_site_aniso_U_33
_atom_site_aniso_U_23
_atom_site_aniso_U_13
_atom_site_aniso_U_12
Br1 0.0456(6) 0.0908(9) 0.0663(8) -0.0564(7) -0.0156(6) 0.0180(6)
Br2 0.0652(8) 0.0865(9) 0.1039(10) -0.0742(8) -0.0337(7) 0.0202(7)
Br3 0.054(3) 0.068(3) 0.103(4) -0.055(3) -0.009(3) -0.008(2)
Br4 0.0799(8) 0.0533(7) 0.0614(8) -0.0289(6) -0.0198(6) 0.0003(6)
Br5 0.0548(12) 0.0796(18) 0.099(2) -0.0659(18) -0.0006(14) 0.0184(12)
Br6 0.095(5) 0.298(14) 0.103(6) -0.077(7) -0.030(5) 0.062(7)
Br7 0.055(2) 0.153(5) 0.065(2) -0.048(3) 0.0140(18) -0.058(3)
Br8 0.231(5) 0.175(5) 0.106(3) -0.067(3) 0.033(3) -0.160(5)
Br9 0.0639(8) 0.0694(9) 0.1457(14) -0.0646(9) -0.0486(9) 0.0204(7)
Br10 0.098(5) 0.104(5) 0.203(9) -0.077(6) -0.075(6) 0.038(4)
Br11 0.0639(8) 0.0629(8) 0.1178(12) -0.0399(8) -0.0111(8) 0.0222(7)
Br12 0.1010(10) 0.0671(8) 0.0904(10) -0.0561(8) -0.0245(8) 0.0300(7)
Br13 0.0562(7) 0.0791(9) 0.0755(9) -0.0417(7) -0.0014(6) 0.0225(6)
Br14 0.344(4) 0.180(2) 0.0965(15) -0.0869(16) -0.097(2) 0.116(3)
Br15 0.149(2) 0.1193(19) 0.1074(18) -0.0601(15) -0.0832(17) 0.0669(18)
Br16 0.0383(7) 0.0531(8) 0.1774(17) -0.0280(9) 0.0047(8) 0.0024(6)
Br17 0.0382(7) 0.1224(13) 0.1465(16) -0.0576(12) -0.0061(8) 0.0176(8)
Br18 0.0571(7) 0.0822(9) 0.1048(11) -0.0560(8) -0.0374(7) 0.0364(7)
Br19 0.0595(8) 0.0930(10) 0.0829(10) -0.0571(8) 0.0073(7) -0.0037(7)
Br20 0.194(6) 0.220(6) 0.254(7) -0.171(6) -0.056(5) 0.036(5)
Br21 0.0919(12) 0.1119(14) 0.224(2) -0.1225(16) -0.0033(13) -0.0099(10)
Br22 0.069(2) 0.094(3) 0.288(7) -0.121(4) 0.053(3) -0.040(2)
Br23 0.0591(8) 0.1348(13) 0.0777(9) -0.0657(9) -0.0108(7) -0.0190(8)
Br24 0.125(6) 0.189(9) 0.109(6) -0.068(6) -0.038(5) -0.022(6)
Br25 0.1064(11) 0.1002(11) 0.0639(9) -0.0483(8) 0.0045(8) -0.0140(9)
Br26 0.0583(8) 0.0990(10) 0.0727(9) -0.0486(8) 0.0093(6) -0.0053(7)
Br27 0.0884(9) 0.0805(9) 0.0684(9) -0.0495(7) -0.0273(7) 0.0308(7)
Br28 0.0808(10) 0.1305(15) 0.1086(13) -0.0415(11) -0.0335(9) 0.0304(10)
Br29 0.0595(8) 0.1375(13) 0.0661(9) -0.0400(9) -0.0275(7) 0.0072(8)
Si1 0.0413(16) 0.0462(17) 0.0531(18) -0.0302(15) -0.0131(14) 0.0039(13)
Si2 0.0403(16) 0.0492(17) 0.0482(18) -0.0285(15) -0.0089(13) 0.0055(13)
Si3 0.0395(16) 0.0616(19) 0.0564(19) -0.0390(16) -0.0066(14) -0.0022(14)
Si4 0.0322(15) 0.0517(18) 0.075(2) -0.0414(17) -0.0039(14) 0.0000(13)
Si5 0.0300(15) 0.0497(18) 0.0605(19) -0.0319(15) -0.0010(14) 0.0050(13)
Si6 0.0392(16) 0.0441(17) 0.0527(18) -0.0249(14) -0.0072(13) 0.0117(13)
Si7 0.0353(15) 0.0484(17) 0.070(2) -0.0360(16) -0.0072(14) 0.0096(13)
Si8 0.0368(15) 0.0518(18) 0.0591(19) -0.0379(16) -0.0084(14) 0.0011(13)
O1 0.048(4) 0.043(4) 0.052(4) -0.028(3) -0.012(3) 0.002(3)
O2 0.036(4) 0.061(4) 0.053(4) -0.037(4) -0.004(3) 0.000(3)
O3 0.038(4) 0.064(5) 0.072(5) -0.047(4) -0.014(4) -0.002(3)
O4 0.032(4) 0.056(4) 0.088(6) -0.045(4) -0.006(4) 0.000(3)
O5 0.044(4) 0.055(4) 0.047(4) -0.033(4) -0.002(3) 0.003(3)
O6 0.036(4) 0.052(4) 0.064(5) -0.027(4) -0.001(3) 0.005(3)
O7 0.044(4) 0.045(4) 0.069(5) -0.037(4) -0.011(4) 0.012(3)
O8 0.038(4) 0.047(4) 0.066(5) -0.037(4) -0.004(3) 0.003(3)
O9 0.032(4) 0.051(4) 0.077(5) -0.034(4) -0.015(3) 0.007(3)
O10 0.028(3) 0.066(5) 0.050(4) -0.034(4) 0.002(3) -0.010(3)
O11 0.040(4) 0.045(4) 0.055(4) -0.029(3) -0.010(3) 0.001(3)
O12 0.041(4) 0.048(4) 0.051(4) -0.030(4) -0.010(3) 0.013(3)
C1 0.043(6) 0.053(7) 0.045(7) -0.029(6) -0.014(5) 0.022(5)
C2 0.027(5) 0.049(6) 0.076(9) -0.036(6) -0.013(5) 0.009(5)
C3 0.041(6) 0.067(8) 0.067(8) -0.045(7) -0.026(6) 0.020(6)
C4 0.045(6) 0.069(8) 0.069(9) -0.056(7) -0.019(6) 0.022(6)
C5 0.040(6) 0.041(6) 0.099(10) -0.043(7) -0.032(6) 0.010(5)
C6 0.037(6) 0.040(6) 0.059(7) -0.023(6) -0.012(5) 0.007(5)
C7 0.040(6) 0.085(8) 0.054(7) -0.050(7) -0.004(5) -0.011(6)
C8 0.056(8) 0.094(10) 0.106(11) -0.069(9) -0.007(7) -0.024(7)
C9 0.030(7) 0.22(2) 0.117(13) -0.110(14) 0.011(8) -0.021(10)
C10 0.065(9) 0.191(16) 0.096(11) -0.083(11) 0.018(8) -0.058(10)
C11 0.120(12) 0.139(13) 0.111(11) -0.086(10) 0.002(10) -0.068(10)
C12 0.074(9) 0.122(12) 0.054(8) -0.050(8) 0.014(7) -0.046(9)
C13 0.037(6) 0.047(6) 0.073(8) -0.033(6) -0.013(6) 0.010(5)
C14 0.054(7) 0.049(7) 0.091(9) -0.035(7) -0.021(7) -0.001(6)
C15 0.032(6) 0.073(9) 0.080(9) -0.032(7) -0.002(6) 0.013(6)
C16 0.049(7) 0.042(7) 0.082(9) -0.026(6) -0.007(6) 0.010(5)
C17 0.060(7) 0.048(7) 0.060(8) -0.032(6) 0.005(6) 0.011(6)
C18 0.050(6) 0.053(7) 0.050(7) -0.028(6) -0.004(5) 0.012(5)
C19 0.078(7) 0.064(7) 0.058(7) -0.039(6) -0.021(5) 0.028(5)
C20 0.066(7) 0.055(7) 0.065(7) -0.025(6) -0.006(5) 0.012(5)
C21 0.109(10) 0.093(10) 0.068(7) -0.052(7) -0.012(6) 0.029(7)
C22 0.147(12) 0.115(11) 0.065(8) -0.050(8) -0.033(8) 0.053(9)
C23 0.143(10) 0.115(10) 0.089(8) -0.056(8) -0.063(7) 0.074(9)
C24 0.098(9) 0.076(8) 0.074(7) -0.046(7) -0.040(7) 0.046(7)
C25 0.031(6) 0.066(8) 0.064(7) -0.037(6) -0.008(5) 0.011(6)
C26 0.033(6) 0.053(7) 0.097(10) -0.022(7) -0.002(6) 0.003(6)
C27 0.034(7) 0.073(9) 0.123(12) -0.030(8) -0.006(7) -0.003(6)
C28 0.035(6) 0.080(10) 0.095(10) -0.042(8) -0.018(7) 0.024(7)
C29 0.044(7) 0.067(8) 0.079(9) -0.049(7) -0.031(6) 0.029(6)
C30 0.049(7) 0.065(7) 0.045(7) -0.027(6) -0.021(5) 0.009(6)
C31 0.037(6) 0.065(7) 0.108(9) -0.059(7) -0.007(5) -0.003(5)
C32 0.044(6) 0.081(7) 0.098(9) -0.053(7) -0.014(5) -0.002(5)
C33 0.055(7) 0.078(7) 0.141(10) -0.077(8) -0.037(5) 0.012(5)
C34 0.051(7) 0.094(8) 0.209(13) -0.101(9) -0.038(6) 0.001(6)
C35 0.047(7) 0.077(8) 0.198(14) -0.084(9) 0.007(7) -0.021(6)
C36 0.036(6) 0.076(7) 0.166(13) -0.075(8) 0.009(6) -0.010(5)
C37 0.042(6) 0.075(8) 0.048(7) -0.043(6) 0.017(5) -0.023(5)
C38 0.061(7) 0.081(8) 0.051(8) -0.043(6) -0.007(6) -0.011(6)
C39 0.064(9) 0.092(10) 0.083(10) -0.053(8) 0.001(8) -0.015(7)
C40 0.102(11) 0.060(8) 0.050(8) -0.037(6) 0.011(8) -0.016(7)
C41 0.053(7) 0.062(7) 0.068(9) -0.038(6) -0.012(6) 0.001(6)
C42 0.065(8) 0.060(7) 0.048(7) -0.034(6) -0.002(6) -0.003(6)
C43 0.034(6) 0.068(7) 0.049(7) -0.030(6) -0.013(5) 0.006(5)
C44 0.057(7) 0.080(8) 0.065(8) -0.048(7) -0.025(6) 0.014(6)
C45 0.084(10) 0.103(11) 0.080(10) -0.055(9) -0.034(8) 0.034(8)
C46 0.069(9) 0.099(11) 0.076(10) -0.039(9) -0.004(8) 0.013(8)
C47 0.060(8) 0.108(11) 0.052(8) -0.029(7) -0.017(6) 0.011(8)
C48 0.026(5) 0.063(7) 0.077(9) -0.037(6) -0.013(5) 0.019(5)
C49 0.058(6) 0.133(7) 0.108(11) -0.073(8) -0.029(6) -0.001(5)
C50 0.086(7) 0.132(8) 0.122(12) -0.070(9) -0.052(8) 0.017(6)
C51 0.089(8) 0.142(10) 0.111(12) -0.079(10) -0.030(8) 0.028(7)
C52 0.072(9) 0.169(12) 0.143(15) -0.059(13) -0.007(10) 0.024(7)
C53 0.073(7) 0.139(11) 0.167(16) -0.048(12) -0.003(10) -0.001(6)
C54 0.061(6) 0.131(8) 0.150(15) -0.065(10) -0.011(8) 0.004(6)
Cl1 0.062(2) 0.167(4) 0.109(3) -0.067(3) -0.010(2) -0.016(2)
Cl2 0.086(4) 0.118(5) 0.201(9) -0.090(5) -0.004(5) 0.004(4)
Cl2A 0.098(9) 0.135(8) 0.131(12) -0.058(9) -0.031(8) -0.006(7)

loop_
_atom_type_symbol
_atom_type_description
_atom_type_scat_dispersion_real
_atom_type_scat_dispersion_imag
_atom_type_scat_source
C C 0.0033 0.0016 'International Tables Vol C Tables 4.2.6.8 and 6.1.1.4'
H H 0.0000 0.0000 'International Tables Vol C Tables 4.2.6.8 and 6.1.1.4'
Br Br -0.2901 2.4595 'International Tables Vol C Tables 4.2.6.8 and 6.1.1.4'
Cl Cl 0.1484 0.1585 'International Tables Vol C Tables 4.2.6.8 and 6.1.1.4'
O O 0.0106 0.0060 'International Tables Vol C Tables 4.2.6.8 and 6.1.1.4'
Si Si 0.0817 0.0704 'International Tables Vol C Tables 4.2.6.8 and 6.1.1.4'

loop_
_geom_angle_atom_site_label_1
_geom_angle_atom_site_label_2
_geom_angle_atom_site_label_3
_geom_angle
_geom_angle_site_symmetry_1
_geom_angle_site_symmetry_3
_geom_angle_publ_flag
O12 Si1 O11 108.5(3) . . ?
O12 Si1 O1 109.4(4) . . ?
O11 Si1 O1 108.1(4) . . ?
O12 Si1 C1 106.4(4) . . ?
O11 Si1 C1 112.0(4) . . ?
O1 Si1 C1 112.2(4) . . ?
O1 Si2 O5 109.0(4) . . ?
O1 Si2 O2 109.7(4) . . ?
O5 Si2 O2 108.5(4) . . ?
O1 Si2 C43 111.5(4) . . ?
O5 Si2 C43 112.2(4) . . ?
O2 Si2 C43 105.7(4) . . ?
O2 Si3 O10 109.3(4) . . ?
O2 Si3 O3 107.7(4) . . ?
O10 Si3 O3 109.2(4) . . ?
O2 Si3 C37 113.0(5) . . ?
O10 Si3 C37 106.7(4) . . ?
O3 Si3 C37 110.9(4) . . ?
O3 Si4 O4 108.8(4) . . ?
O3 Si4 O8 108.2(4) . . ?
O4 Si4 O8 109.6(4) . . ?
O3 Si4 C31 113.1(5) . . ?
O4 Si4 C31 108.5(4) . . ?
O8 Si4 C31 108.6(5) . . ?
O6 Si5 O5 109.4(4) . . ?
O6 Si5 O4 107.6(4) . . ?
O5 Si5 O4 109.4(4) . . ?
O6 Si5 C25 109.1(4) . . ?
O5 Si5 C25 106.8(4) . . ?
O4 Si5 C25 114.5(4) . . ?
O12 Si6 O7 109.3(4) . . ?
O12 Si6 O6 108.4(4) . . ?
O7 Si6 O6 110.5(4) . . ?
O12 Si6 C19 110.7(5) . . ?
O7 Si6 C19 104.6(4) . . ?
O6 Si6 C19 113.3(5) . . ?
O8 Si7 O9 109.4(4) . . ?
O8 Si7 O7 108.8(4) . . ?
O9 Si7 O7 107.1(4) . . ?
O8 Si7 C13 107.2(4) . . ?
O9 Si7 C13 111.2(4) . . ?
O7 Si7 C13 113.1(4) . . ?
O10 Si8 O9 109.0(4) . . ?
O10 Si8 O11 109.3(4) . . ?
O9 Si8 O11 109.2(4) . . ?
O10 Si8 C7 110.8(4) . . ?
O9 Si8 C7 111.4(4) . . ?
O11 Si8 C7 107.1(4) . . ?
Si2 O1 Si1 137.9(4) . . ?
Si3 O2 Si2 140.4(5) . . ?
Si4 O3 Si3 138.1(4) . . ?
Si4 O4 Si5 139.0(4) . . ?
Si5 O5 Si2 164.3(4) . . ?
Si5 O6 Si6 139.5(5) . . ?
Si6 O7 Si7 134.8(5) . . ?
Si7 O8 Si4 167.9(4) . . ?
Si8 O9 Si7 138.3(4) . . ?
Si8 O10 Si3 164.5(5) . . ?
Si1 O11 Si8 137.6(4) . . ?
Si1 O12 Si6 169.2(4) . . ?
C2 C1 C6 116.0(9) . . ?
C2 C1 Si1 117.9(8) . . ?
C6 C1 Si1 126.0(7) . . ?
C3 C2 C1 123.1(10) . . ?
C4 C3 C2 118.8(7) . . ?
C4 C3 Br1 122.4(7) . . ?
C2 C3 Br1 118.8(8) . . ?
C5 C4 C3 119.9(5) . . ?
C5 C4 Br2 118.0(8) . . ?
C3 C4 Br2 122.1(8) . . ?
C4 C5 C6 122.3(6) . . ?
C4 C5 Br3 121.5(8) . . ?
C6 C5 Br3 115.8(7) . . ?
C5 C6 C1 119.8(6) . . ?
C5 C6 Br4 120.6(6) . . ?
C1 C6 Br4 119.6(7) . . ?
C12 C7 C8 118.8(9) . . ?
C12 C7 Si8 117.5(7) . . ?
C8 C7 Si8 123.7(7) . . ?
C9 C8 C7 121.5(7) . . ?
C9 C8 Br5 118.1(8) . . ?
C7 C8 Br5 120.3(7) . . ?
C8 C9 C10 117.8(7) . . ?
C8 C9 Br6 122.2(9) . . ?
C10 C9 Br6 117.0(9) . . ?
C9 C10 C11 121.6(6) . . ?
C9 C10 Br7 118.4(9) . . ?
C11 C10 Br7 119.2(10) . . ?
C12 C11 C10 117.2(8) . . ?
C12 C11 Br8 117.9(9) . . ?
C10 C11 Br8 124.1(9) . . ?
C7 C12 C11 122.1(10) . . ?
C18 C13 C14 117.3(8) . . ?
C18 C13 Si7 117.2(7) . . ?
C14 C13 Si7 125.1(7) . . ?
C15 C14 C13 121.7(6) . . ?
C15 C14 Br9 117.6(7) . . ?
C13 C14 Br9 120.3(6) . . ?
C14 C15 C16 120.2(7) . . ?
C14 C15 Br10 121.7(7) . . ?
C16 C15 Br10 115.3(7) . . ?
C15 C16 C17 119.9(5) . . ?
C15 C16 Br11 118.7(7) . . ?
C17 C16 Br11 121.3(7) . . ?
C16 C17 C18 119.3(6) . . ?
C16 C17 Br12 122.4(6) . . ?
C18 C17 Br12 118.3(7) . . ?
C13 C18 C17 121.3(9) . . ?
C24 C19 C20 115.2(10) . . ?
C24 C19 Si6 118.6(9) . . ?
C20 C19 Si6 126.2(8) . . ?
C21 C20 C19 123.0(8) . . ?
C21 C20 Br13 120.2(9) . . ?
C19 C20 Br13 116.7(8) . . ?
C22 C21 C20 118.3(11) . . ?
C21 C22 C23 123.9(8) . . ?
C21 C22 Br14 116.6(10) . . ?
C23 C22 Br14 119.5(9) . . ?
C24 C23 C22 115.8(7) . . ?
C24 C23 Br15 118.0(9) . . ?
C22 C23 Br15 126.2(9) . . ?
C19 C24 C23 123.5(11) . . ?
C26 C25 C30 115.5(9) . . ?
C26 C25 Si5 125.5(7) . . ?
C30 C25 Si5 118.6(9) . . ?
C25 C26 C27 123.4(8) . . ?
C25 C26 Br16 120.7(7) . . ?
C27 C26 Br16 115.9(8) . . ?
C28 C27 C26 117.2(10) . . ?
C29 C28 C27 121.1(7) . . ?
C29 C28 Br17 122.6(8) . . ?
C27 C28 Br17 116.2(9) . . ?
C30 C29 C28 120.2(7) . . ?
C30 C29 Br18 118.0(8) . . ?
C28 C29 Br18 121.8(8) . . ?
C29 C30 C25 122.6(10) . . ?
C32 C31 C36 118.4(10) . . ?
C32 C31 Si4 125.0(8) . . ?
C36 C31 Si4 116.7(9) . . ?
C31 C32 C33 122.2(7) . . ?
C31 C32 Br19 120.6(8) . . ?
C33 C32 Br19 117.0(7) . . ?
C34 C33 C32 117.4(7) . . ?
C34 C33 Br20 124.4(9) . . ?
C32 C33 Br20 117.2(8) . . ?
C33 C34 C35 122.2(6) . . ?
C33 C34 Br21 117.7(10) . . ?
C35 C34 Br21 119.9(10) . . ?
C36 C35 C34 119.4(8) . . ?
C36 C35 Br22 117.6(9) . . ?
C34 C35 Br22 122.8(8) . . ?
C35 C36 C31 120.0(11) . . ?
C38 C37 C42 116.1(9) . . ?
C38 C37 Si3 127.7(7) . . ?
C42 C37 Si3 115.9(8) . . ?
C39 C38 C37 122.3(7) . . ?
C39 C38 Br23 118.9(8) . . ?
C37 C38 Br23 118.7(7) . . ?
C38 C39 C40 121.8(8) . . ?
C38 C39 Br24 121.0(9) . . ?
C40 C39 Br24 114.9(8) . . ?
C41 C40 C39 118.3(6) . . ?
C41 C40 Br25 121.7(9) . . ?
C39 C40 Br25 120.0(9) . . ?
C42 C41 C40 119.5(7) . . ?
C42 C41 Br26 118.6(8) . . ?
C40 C41 Br26 121.9(8) . . ?
C41 C42 C37 121.9(10) . . ?
C44 C43 C48 118.5(9) . . ?
C44 C43 Si2 126.3(8) . . ?
C48 C43 Si2 115.1(7) . . ?
C43 C44 C45 122.3(8) . . ?
C43 C44 Br27 121.3(8) . . ?
C45 C44 Br27 116.3(8) . . ?
C46 C45 C44 119.2(11) . . ?
C45 C46 C47 119.3(7) . . ?
C45 C46 Br28 118.8(9) . . ?
C47 C46 Br28 121.7(9) . . ?
C48 C47 C46 119.8(7) . . ?
C48 C47 Br29 119.7(9) . . ?
C46 C47 Br29 120.4(8) . . ?
C47 C48 C43 120.8(9) . . ?
C54 C49 C50 117.7(12) . . ?
C54 C49 Cl1 121.1(10) . . ?
C50 C49 Cl1 120.9(11) . . ?
C49 C50 C51 121.2(13) . . ?
C49 C50 Cl2A 131.7(12) . . ?
C51 C50 Cl2A 106.1(12) . . ?
C52 C51 C50 119.5(13) . . ?
C51 C52 C53 121.0(13) . . ?
C54 C53 C52 117.1(14) . . ?
C49 C54 C53 122.9(13) . . ?
C49 C54 Cl2 124.5(10) . . ?
C53 C54 Cl2 112.5(12) . . ?

loop_
_geom_bond_atom_site_label_1
_geom_bond_atom_site_label_2
_geom_bond_distance
_geom_bond_site_symmetry_2
_geom_bond_publ_flag
Br1 C3 1.894(5) . ?
Br2 C4 1.891(5) . ?
Br3 C5 1.886(5) . ?
Br4 C6 1.892(5) . ?
Br5 C8 1.900(5) . ?
Br6 C9 1.896(5) . ?
Br7 C10 1.896(5) . ?
Br8 C11 1.899(5) . ?
Br9 C14 1.892(5) . ?
Br10 C15 1.888(5) . ?
Br11 C16 1.889(5) . ?
Br12 C17 1.891(5) . ?
Br13 C20 1.896(5) . ?
Br14 C22 1.893(5) . ?
Br15 C23 1.902(5) . ?
Br16 C26 1.896(5) . ?
Br17 C28 1.894(5) . ?
Br18 C29 1.887(5) . ?
Br19 C32 1.894(5) . ?
Br20 C33 1.894(5) . ?
Br21 C34 1.894(5) . ?
Br22 C35 1.897(5) . ?
Br23 C38 1.895(5) . ?
Br24 C39 1.891(5) . ?
Br25 C40 1.892(5) . ?
Br26 C41 1.891(5) . ?
Br27 C44 1.895(5) . ?
Br28 C46 1.895(5) . ?
Br29 C47 1.892(5) . ?
Si1 O12 1.600(7) . ?
Si1 O11 1.619(7) . ?
Si1 O1 1.640(7) . ?
Si1 C1 1.854(10) . ?
Si2 O1 1.593(7) . ?
Si2 O5 1.612(7) . ?
Si2 O2 1.649(7) . ?
Si2 C43 1.863(10) . ?
Si3 O2 1.600(7) . ?
Si3 O10 1.615(7) . ?
Si3 O3 1.619(8) . ?
Si3 C37 1.850(10) . ?
Si4 O3 1.603(8) . ?
Si4 O4 1.604(7) . ?
Si4 O8 1.615(7) . ?
Si4 C31 1.862(11) . ?
Si5 O6 1.602(8) . ?
Si5 O5 1.605(7) . ?
Si5 O4 1.616(7) . ?
Si5 C25 1.849(10) . ?
Si6 O12 1.612(7) . ?
Si6 O7 1.622(7) . ?
Si6 O6 1.632(7) . ?
Si6 C19 1.824(12) . ?
Si7 O8 1.613(7) . ?
Si7 O9 1.633(8) . ?
Si7 O7 1.636(7) . ?
Si7 C13 1.853(9) . ?
Si8 O10 1.603(7) . ?
Si8 O9 1.610(8) . ?
Si8 O11 1.627(7) . ?
Si8 C7 1.856(10) . ?
C1 C2 1.382(15) . ?
C1 C6 1.397(14) . ?
C2 C3 1.376(14) . ?
C3 C4 1.374(14) . ?
C4 C5 1.321(14) . ?
C5 C6 1.389(14) . ?
C7 C12 1.351(13) . ?
C7 C8 1.411(11) . ?
C8 C9 1.389(12) . ?
C9 C10 1.389(15) . ?
C10 C11 1.406(13) . ?
C11 C12 1.402(13) . ?
C13 C18 1.374(12) . ?
C13 C14 1.402(11) . ?
C14 C15 1.363(11) . ?
C15 C16 1.365(13) . ?
C16 C17 1.389(11) . ?
C17 C18 1.394(11) . ?
C19 C24 1.382(16) . ?
C19 C20 1.474(15) . ?
C20 C21 1.361(17) . ?
C21 C22 1.354(19) . ?
C22 C23 1.429(19) . ?
C23 C24 1.414(18) . ?
C25 C26 1.385(15) . ?
C25 C30 1.415(15) . ?
C26 C27 1.402(16) . ?
C27 C28 1.390(17) . ?
C28 C29 1.367(15) . ?
C29 C30 1.351(15) . ?
C31 C32 1.380(15) . ?
C31 C36 1.404(17) . ?
C32 C33 1.444(16) . ?
C33 C34 1.321(18) . ?
C34 C35 1.430(19) . ?
C35 C36 1.382(17) . ?
C37 C38 1.383(15) . ?
C37 C42 1.421(15) . ?
C38 C39 1.323(15) . ?
C39 C40 1.394(17) . ?
C40 C41 1.386(16) . ?
C41 C42 1.364(15) . ?
C43 C44 1.360(14) . ?
C43 C48 1.391(15) . ?
C44 C45 1.398(17) . ?
C45 C46 1.379(18) . ?
C46 C47 1.406(17) . ?
C47 C48 1.388(15) . ?
C49 C54 1.363(15) . ?
C49 C50 1.376(13) . ?
C49 Cl1 1.709(13) . ?
C50 C51 1.385(14) . ?
C50 Cl2A 1.61(2) . ?
C51 C52 1.362(16) . ?
C52 C53 1.396(14) . ?
C53 C54 1.386(14) . ?
C54 Cl2 1.729(17) . ?
